data_7043484
loop_
_publ_author_name
'Zare, Davood'
'Doistau, Benjamin'
'Nozary, Homayoun'
'Besnard, C\'eline'
'Gu\'en\'ee, Laure'
'Suffren, Yan'
'Pel\'e, Anne-Laure'
'Hauser, Andreas'
'Piguet, Claude'

_publ_section_title
;
 CrIII as an alternative to RuII in metallo-supramolecular chemistry
;
_journal_name_full 'Dalton Trans.'
_journal_paper_doi 10.1039/C7DT01747B
_journal_year 2017
_chemical_absolute_configuration ad
_chemical_formula_moiety 'C24 H16 Cl6 Cr2 N6, 3(C5 H9 N O)'
_chemical_formula_sum 'C39 H43 Cl6 Cr2 N9 O3'
_chemical_formula_weight 1002.52
_space_group_crystal_system trigonal
_space_group_IT_number 145
_space_group_name_Hall 'P 32'
_space_group_name_H-M_alt 'P 32'
_symmetry_space_group_name_Hall 'P 32'
_symmetry_space_group_name_H-M 'P 32'
_atom_sites_solution_hydrogens geom
_audit_creation_date 2016-01-20
_audit_creation_method
;
Olex2 1.2-beta
(compiled 2015.11.10 svn.r3248 for OlexSys, GUI svn.r5133)
;
_audit_update_record
;
2017-05-26 deposited with the CCDC.
2017-06-08 downloaded from the CCDC.
;
_cell_angle_alpha 90
_cell_angle_beta 90
_cell_angle_gamma 120
_cell_formula_units_Z 6
_cell_length_a 18.90091(13)
_cell_length_b 18.90091(13)
_cell_length_c 21.1210(2)
_cell_measurement_reflns_used 26009
_cell_measurement_temperature 180.1(3)
_cell_measurement_theta_max 73.3500
_cell_measurement_theta_min 4.6440
_cell_volume 6534.47(9)
_computing_cell_refinement
;
CrysAlisPro, Agilent Technologies,
Version 1.171.37.35 (release 13-08-2014 CrysAlis171 .NET)
(compiled Aug 13 2014,18:06:01)
;
_computing_data_collection
;
CrysAlisPro, Agilent Technologies,
Version 1.171.37.35 (release 13-08-2014 CrysAlis171 .NET)
(compiled Aug 13 2014,18:06:01)
;
_computing_data_reduction
;
CrysAlisPro, Agilent Technologies,
Version 1.171.37.35 (release 13-08-2014 CrysAlis171 .NET)
(compiled Aug 13 2014,18:06:01)
;
_computing_molecular_graphics 'Olex2 (Dolomanov et al., 2009)'
_computing_publication_material 'Olex2 (Dolomanov et al., 2009)'
_computing_structure_refinement 'ShelXL (Sheldrick, 2015)'
_computing_structure_solution 'SIR2004 (Burla et al., 2007)'
_diffrn_ambient_environment N~2~
_diffrn_ambient_temperature 180.1(3)
_diffrn_detector 'CCD plate'
_diffrn_detector_area_resol_mean 10.4679
_diffrn_detector_type Atlas
_diffrn_measured_fraction_theta_full 1.000
_diffrn_measured_fraction_theta_max 0.997
_diffrn_measurement_details
;
#__ type_ start__ end____ width___ exp.time_
  1 omega  -47.00   29.00   1.0000    4.0000
omega____ theta____ kappa____ phi______ frames
    -      -38.9365   38.0000  -90.0000 76

#__ type_ start__ end____ width___ exp.time_
  2 omega    7.00   77.00   1.0000    4.0000
omega____ theta____ kappa____ phi______ frames
    -       38.9365  -99.0000 -180.0000 70

#__ type_ start__ end____ width___ exp.time_
  3 omega   29.00   82.00   1.0000   20.0000
omega____ theta____ kappa____ phi______ frames
    -      109.7499  -30.0000 -120.0000 53

#__ type_ start__ end____ width___ exp.time_
  4 omega   37.00  108.00   1.0000   20.0000
omega____ theta____ kappa____ phi______ frames
    -      109.7499  -94.0000    0.0000 71

#__ type_ start__ end____ width___ exp.time_
  5 omega   96.00  140.00   1.0000   20.0000
omega____ theta____ kappa____ phi______ frames
    -      109.7499  -61.0000   30.0000 44

#__ type_ start__ end____ width___ exp.time_
  6 omega   47.00   91.00   1.0000   20.0000
omega____ theta____ kappa____ phi______ frames
    -      109.7499  -30.0000  150.0000 44

#__ type_ start__ end____ width___ exp.time_
  7 omega   46.00   74.00   1.0000   20.0000
omega____ theta____ kappa____ phi______ frames
    -      109.7499  -61.0000   30.0000 28

#__ type_ start__ end____ width___ exp.time_
  8 omega  100.00  141.00   1.0000   20.0000
omega____ theta____ kappa____ phi______ frames
    -      109.7499  111.0000  -90.0000 41

#__ type_ start__ end____ width___ exp.time_
  9 omega  -77.00   -8.00   1.0000    4.0000
omega____ theta____ kappa____ phi______ frames
    -      -39.0615  -38.0000   60.0000 69

#__ type_ start__ end____ width___ exp.time_
 10 omega  -37.00   -3.00   1.0000    4.0000
omega____ theta____ kappa____ phi______ frames
    -      -39.0615  -77.0000    0.0000 34

#__ type_ start__ end____ width___ exp.time_
 11 omega  -80.00   -9.00   1.0000    4.0000
omega____ theta____ kappa____ phi______ frames
    -      -39.0615  -57.0000   30.0000 71

#__ type_ start__ end____ width___ exp.time_
 12 omega -113.00  -80.00   1.0000    4.0000
omega____ theta____ kappa____ phi______ frames
    -      -39.0615  -99.0000   30.0000 33

#__ type_ start__ end____ width___ exp.time_
 13 omega   77.00  102.00   1.0000   20.0000
omega____ theta____ kappa____ phi______ frames
    -      109.7499   61.0000   30.0000 25

#__ type_ start__ end____ width___ exp.time_
 14 omega   77.00  103.00   1.0000   20.0000
omega____ theta____ kappa____ phi______ frames
    -      109.7499   61.0000  120.0000 26

#__ type_ start__ end____ width___ exp.time_
 15 omega   77.00  103.00   1.0000   20.0000
omega____ theta____ kappa____ phi______ frames
    -      109.7499   61.0000   90.0000 26

#__ type_ start__ end____ width___ exp.time_
 16 omega   74.00  100.00   1.0000   20.0000
omega____ theta____ kappa____ phi______ frames
    -      109.7499   77.0000   60.0000 26

#__ type_ start__ end____ width___ exp.time_
 17 omega   77.00  103.00   1.0000   20.0000
omega____ theta____ kappa____ phi______ frames
    -      109.7499   61.0000   60.0000 26

#__ type_ start__ end____ width___ exp.time_
 18 omega   74.00  100.00   1.0000   20.0000
omega____ theta____ kappa____ phi______ frames
    -      109.7499   77.0000   90.0000 26

#__ type_ start__ end____ width___ exp.time_
 19 omega   75.00  101.00   1.0000   20.0000
omega____ theta____ kappa____ phi______ frames
    -      109.7499   77.0000  120.0000 26

#__ type_ start__ end____ width___ exp.time_
 20 omega   79.00  121.00   1.0000   20.0000
omega____ theta____ kappa____ phi______ frames
    -      109.7499   45.0000  120.0000 42

#__ type_ start__ end____ width___ exp.time_
 21 omega  129.00  158.00   1.0000   20.0000
omega____ theta____ kappa____ phi______ frames
    -      109.7499   45.0000  120.0000 29

#__ type_ start__ end____ width___ exp.time_
 22 omega   79.00  105.00   1.0000   20.0000
omega____ theta____ kappa____ phi______ frames
    -      109.7499   45.0000   60.0000 26

#__ type_ start__ end____ width___ exp.time_
 23 omega   81.00  107.00   1.0000   20.0000
omega____ theta____ kappa____ phi______ frames
    -      109.7499   45.0000   90.0000 26

#__ type_ start__ end____ width___ exp.time_
 24 omega   74.00  100.00   1.0000   20.0000
omega____ theta____ kappa____ phi______ frames
    -      109.7499   77.0000   30.0000 26

#__ type_ start__ end____ width___ exp.time_
 25 omega  109.00  134.00   1.0000   20.0000
omega____ theta____ kappa____ phi______ frames
    -      109.7499   61.0000   90.0000 25

#__ type_ start__ end____ width___ exp.time_
 26 omega   77.00  112.00   1.0000   20.0000
omega____ theta____ kappa____ phi______ frames
    -      109.7499   30.0000  120.0000 35

#__ type_ start__ end____ width___ exp.time_
 27 omega  153.00  178.00   1.0000   20.0000
omega____ theta____ kappa____ phi______ frames
    -      109.7499   30.0000   60.0000 25

#__ type_ start__ end____ width___ exp.time_
 28 omega   76.00  102.00   1.0000   20.0000
omega____ theta____ kappa____ phi______ frames
    -      109.7499   77.0000    0.0000 26

#__ type_ start__ end____ width___ exp.time_
 29 omega   82.00  127.00   1.0000   20.0000
omega____ theta____ kappa____ phi______ frames
    -      109.7499   30.0000   90.0000 45

#__ type_ start__ end____ width___ exp.time_
 30 omega   72.00  134.00   1.0000   20.0000
omega____ theta____ kappa____ phi______ frames
    -      109.7499   30.0000   60.0000 62

#__ type_ start__ end____ width___ exp.time_
 31 omega  -41.00   35.00   1.0000    4.0000
omega____ theta____ kappa____ phi______ frames
    -      -39.0615   38.0000   30.0000 76

#__ type_ start__ end____ width___ exp.time_
 32 omega  -43.00  -17.00   1.0000    4.0000
omega____ theta____ kappa____ phi______ frames
    -      -39.0615  125.0000  120.0000 26

#__ type_ start__ end____ width___ exp.time_
 33 omega -119.00  -87.00   1.0000    4.0000
omega____ theta____ kappa____ phi______ frames
    -      -39.0615  -99.0000  150.0000 32

#__ type_ start__ end____ width___ exp.time_
 34 omega   20.00   72.00   1.0000    4.0000
omega____ theta____ kappa____ phi______ frames
    -       39.0615  -99.0000  -60.0000 52

#__ type_ start__ end____ width___ exp.time_
 35 omega   58.00   84.00   1.0000   20.0000
omega____ theta____ kappa____ phi______ frames
    -      109.7499   15.0000 -180.0000 26

#__ type_ start__ end____ width___ exp.time_
 36 omega   40.00   77.00   1.0000   20.0000
omega____ theta____ kappa____ phi______ frames
    -      109.7499  -30.0000  120.0000 37

#__ type_ start__ end____ width___ exp.time_
 37 omega  100.00  126.00   1.0000   20.0000
omega____ theta____ kappa____ phi______ frames
    -      109.7499  178.0000  -90.0000 26

#__ type_ start__ end____ width___ exp.time_
 38 omega   56.00   87.00   1.0000   20.0000
omega____ theta____ kappa____ phi______ frames
    -      109.7499  -45.0000 -120.0000 31

#__ type_ start__ end____ width___ exp.time_
 39 omega   52.00   78.00   1.0000   20.0000
omega____ theta____ kappa____ phi______ frames
    -      109.7499  -30.0000  -90.0000 26

#__ type_ start__ end____ width___ exp.time_
 40 omega   54.00   79.00   1.0000   20.0000
omega____ theta____ kappa____ phi______ frames
    -      109.7499  -30.0000 -180.0000 25

#__ type_ start__ end____ width___ exp.time_
 41 omega   54.00  116.00   1.0000   20.0000
omega____ theta____ kappa____ phi______ frames
    -      109.7499 -111.0000  120.0000 62

#__ type_ start__ end____ width___ exp.time_
 42 omega   51.00  107.00   1.0000   20.0000
omega____ theta____ kappa____ phi______ frames
    -      109.7499  -94.0000  -90.0000 56

#__ type_ start__ end____ width___ exp.time_
 43 omega  116.00  171.00   1.0000   20.0000
omega____ theta____ kappa____ phi______ frames
    -      109.7499   15.0000 -180.0000 55

#__ type_ start__ end____ width___ exp.time_
 44 omega   23.00  108.00   1.0000   20.0000
omega____ theta____ kappa____ phi______ frames
    -      109.7499  -94.0000 -150.0000 85
;
_diffrn_measurement_device 'four-circle diffractometer'
_diffrn_measurement_device_type 'SuperNova, Dual, Cu at zero, Atlas'
_diffrn_measurement_method '\w scans'
_diffrn_orient_matrix_UB_11 -0.0459466000
_diffrn_orient_matrix_UB_12 -0.0940221000
_diffrn_orient_matrix_UB_13 -0.0033391000
_diffrn_orient_matrix_UB_21 -0.0805868000
_diffrn_orient_matrix_UB_22 -0.0004738000
_diffrn_orient_matrix_UB_23 -0.0122217000
_diffrn_orient_matrix_UB_31 0.0158387000
_diffrn_orient_matrix_UB_32 0.0044679000
_diffrn_orient_matrix_UB_33 -0.0718279000
_diffrn_radiation_monochromator mirror
_diffrn_radiation_probe x-ray
_diffrn_radiation_type CuK\a
_diffrn_radiation_wavelength 1.5418
_diffrn_reflns_av_R_equivalents 0.0790
_diffrn_reflns_av_unetI/netI 0.0649
_diffrn_reflns_Laue_measured_fraction_full 1.000
_diffrn_reflns_Laue_measured_fraction_max 0.997
_diffrn_reflns_limit_h_max 23
_diffrn_reflns_limit_h_min -20
_diffrn_reflns_limit_k_max 22
_diffrn_reflns_limit_k_min -23
_diffrn_reflns_limit_l_max 23
_diffrn_reflns_limit_l_min -25
_diffrn_reflns_number 63252
_diffrn_reflns_point_group_measured_fraction_full 1.000
_diffrn_reflns_point_group_measured_fraction_max 0.997
_diffrn_reflns_theta_full 67.680
_diffrn_reflns_theta_max 73.421
_diffrn_reflns_theta_min 3.416
_diffrn_source 'sealed X-ray tube'
_diffrn_source_type 'SuperNova (Cu) X-ray Source'
_exptl_absorpt_coefficient_mu 7.901
_exptl_absorpt_correction_T_max 0.819
_exptl_absorpt_correction_T_min 0.289
_exptl_absorpt_correction_type analytical
_exptl_absorpt_process_details
;
CrysAlisPro, Agilent Technologies,
Version 1.171.37.35 (release 13-08-2014 CrysAlis171 .NET)
(compiled Aug 13 2014,18:06:01)
Analytical numeric absorption correction using a multifaceted crystal
            model based on expressions derived by R.C. Clark & J.S. Reid.
(Clark, R. C. & Reid, J. S. (1995). Acta Cryst. A51, 887-897)
Empirical absorption correction using spherical harmonics,
 implemented in SCALE3 ABSPACK scaling algorithm.
;
_exptl_crystal_colour green
_exptl_crystal_colour_primary green
_exptl_crystal_density_diffrn 1.529
_exptl_crystal_description plate
_exptl_crystal_F_000 3084
_exptl_crystal_size_max 0.2869
_exptl_crystal_size_mid 0.0997
_exptl_crystal_size_min 0.027
_refine_diff_density_max 0.497
_refine_diff_density_min -0.508
_refine_diff_density_rms 0.082
_refine_ls_abs_structure_details
;
 Twinning involves inversion, so Flack parameter cannot be determined
;
_refine_ls_extinction_method none
_refine_ls_goodness_of_fit_ref 1.026
_refine_ls_hydrogen_treatment constr
_refine_ls_matrix_type full
_refine_ls_number_parameters 1072
_refine_ls_number_reflns 16355
_refine_ls_number_restraints 1
_refine_ls_restrained_S_all 1.026
_refine_ls_R_factor_all 0.0501
_refine_ls_R_factor_gt 0.0462
_refine_ls_shift/su_max 0.001
_refine_ls_shift/su_mean 0.000
_refine_ls_structure_factor_coef Fsqd
_refine_ls_weighting_details 'w=1/[\s^2^(Fo^2^)+(0.0684P)^2^] where P=(Fo^2^+2Fc^2^)/3'
_refine_ls_weighting_scheme calc
_refine_ls_wR_factor_gt 0.1114
_refine_ls_wR_factor_ref 0.1140
_reflns_Friedel_coverage 1.000
_reflns_Friedel_fraction_full 1.000
_reflns_Friedel_fraction_max 0.997
_reflns_number_gt 15489
_reflns_number_total 16355
_reflns_threshold_expression 'I > 2\s(I)'
_cod_data_source_file c7dt01747b2.cif
_cod_data_source_block compound11
_cod_original_cell_volume 6534.46(12)
_cod_database_code 7043484
_chemical_oxdiff_formula 'C39 H43 Cl6 Cr2 N9 O3'
_shelx_space_group_comment
;
The symmetry employed for this shelxl refinement is uniquely defined
by the following loop, which should always be used as a source of
symmetry information in preference to the above space-group names.
They are only intended as comments.
;
_reflns_odcompleteness_completeness 99.95
_reflns_odcompleteness_iscentric 1
_reflns_odcompleteness_theta 66.97
_olex2_refinement_description
;
1. Twinned data refinement
 Scales: 0.546(9) 0.450(5) 0.003(5) 0.001(5)
2. Fixed Uiso
 At 1.2 times of:
  All C(H) groups, All C(H,H) groups
 At 1.5 times of:
  All C(H,H,H) groups
3.a Secondary CH2 refined with riding coordinates:
 C85(H85A,H85B), C86(H86A,H86B), C84(H84A,H84B), C65(H65A,H65B), C64(H64A,
 H64B), C63(H63A,H63B), C78(H78A,H78B), C79(H79A,H79B), C77(H77A,H77B),
 C93(H93A,H93B), C91(H91A,H91B), C92(H92A,H92B), C70(H70A,H70B), C71(H71A,H71B),
  C72(H72A,H72B), C100(H10D,H10E), C98(H98A,H98B), C99(H99A,H99B)
3.b Aromatic/amide H refined with riding coordinates:
 C7(H7), C10(H10), C28(H28), C18(H18), C15(H15), C8(H8), C19(H19), C22(H22),
 C30(H30), C27(H27), C16(H16), C9(H9), C29(H29), C21(H21), C17(H17), C20(H20),
 C59(H59), C52(H52), C60(H60), C38(H38), C46(H46), C47(H47), C57(H57), C50(H50),
  C37(H37), C51(H51), C49(H49), C45(H45), C39(H39), C48(H48), C40(H40), C58(H58)
3.c Idealised Me refined as rotating group:
 C88(H88A,H88B,H88C), C67(H67A,H67B,H67C), C81(H81A,H81B,H81C), C95(H95A,H95B,
 H95C), C74(H74A,H74B,H74C), C102(H10A,H10B,H10C)
;
_shelx_shelxl_version_number 2014/7
_olex2_submission_special_instructions 'No special instructions were received'

loop_
_space_group_symop_operation_xyz
'x, y, z'
'-y, x-y, z+2/3'
'-x+y, -x, z+1/3'

loop_
_atom_site_label
_atom_site_type_symbol
_atom_site_fract_x
_atom_site_fract_y
_atom_site_fract_z
_atom_site_U_iso_or_equiv
_atom_site_adp_type
_atom_site_occupancy
_atom_site_site_symmetry_order
_atom_site_calc_flag
_atom_site_refinement_flags_posn
Cr1 Cr 0.54447(8) 0.68556(7) 0.67926(6) 0.0221(3) Uani 1 1 d .
Cr2 Cr 0.46782(7) 0.30153(7) 0.69786(7) 0.0211(3) Uani 1 1 d .
Cl5 Cl 0.44506(14) 0.17129(11) 0.69526(12) 0.0367(5) Uani 1 1 d .
Cl1 Cl 0.51129(12) 0.65265(13) 0.57321(11) 0.0336(4) Uani 1 1 d .
Cl3 Cl 0.57547(13) 0.70665(12) 0.78631(11) 0.0333(4) Uani 1 1 d .
Cl6 Cl 0.50230(13) 0.31935(13) 0.59118(11) 0.0345(4) Uani 1 1 d .
Cl2 Cl 0.56764(15) 0.81461(12) 0.66343(13) 0.0401(5) Uani 1 1 d .
Cl4 Cl 0.43421(13) 0.29396(12) 0.80416(10) 0.0325(4) Uani 1 1 d .
N2 N 0.4918(4) 0.4180(4) 0.6958(3) 0.0224(13) Uani 1 1 d .
N1 N 0.5900(4) 0.3651(4) 0.7226(4) 0.0245(14) Uani 1 1 d .
N3 N 0.3546(4) 0.2855(4) 0.6755(4) 0.0256(14) Uani 1 1 d .
N4 N 0.6587(4) 0.7007(4) 0.6648(4) 0.0235(13) Uani 1 1 d .
N5 N 0.5236(4) 0.5705(4) 0.6892(3) 0.0217(13) Uani 1 1 d .
N6 N 0.4217(4) 0.6248(4) 0.7016(4) 0.0257(14) Uani 1 1 d .
C24 C 0.5868(4) 0.5578(4) 0.6881(4) 0.0213(15) Uani 1 1 d .
C7 C 0.6316(5) 0.3292(5) 0.7438(5) 0.0284(17) Uani 1 1 d .
H7 H 0.6071 0.2715 0.7416 0.034 Uiso 1 1 calc R
C10 C 0.6999(5) 0.4956(5) 0.7519(5) 0.0303(18) Uani 1 1 d .
H10 H 0.7222 0.5530 0.7559 0.036 Uiso 1 1 calc R
C28 C 0.2662(5) 0.5326(6) 0.7523(5) 0.038(2) Uani 1 1 d .
H28 H 0.2130 0.5010 0.7697 0.045 Uiso 1 1 calc R
C18 C 0.2891(5) 0.2151(5) 0.6594(5) 0.0291(17) Uani 1 1 d .
H18 H 0.2908 0.1660 0.6647 0.035 Uiso 1 1 calc R
C12 C 0.5705(4) 0.4780(4) 0.7023(4) 0.0221(15) Uani 1 1 d .
C15 C 0.2863(5) 0.3566(5) 0.6419(5) 0.0291(18) Uani 1 1 d .
H15 H 0.2869 0.4066 0.6349 0.035 Uiso 1 1 calc R
C8 C 0.7099(5) 0.3752(6) 0.7689(5) 0.035(2) Uani 1 1 d .
H8 H 0.7391 0.3493 0.7828 0.042 Uiso 1 1 calc R
C19 C 0.7252(5) 0.7715(5) 0.6492(4) 0.0289(17) Uani 1 1 d .
H19 H 0.7213 0.8196 0.6466 0.035 Uiso 1 1 calc R
C22 C 0.7353(5) 0.6321(5) 0.6547(5) 0.0298(18) Uani 1 1 d .
H22 H 0.7374 0.5829 0.6552 0.036 Uiso 1 1 calc R
C14 C 0.3530(4) 0.3568(4) 0.6695(4) 0.0221(15) Uani 1 1 d .
C11 C 0.6237(5) 0.4477(4) 0.7250(4) 0.0228(15) Uani 1 1 d .
C26 C 0.3883(4) 0.5422(5) 0.7101(4) 0.0228(15) Uani 1 1 d .
C30 C 0.3780(5) 0.6598(5) 0.7169(5) 0.0291(17) Uani 1 1 d .
H30 H 0.4010 0.7168 0.7103 0.035 Uiso 1 1 calc R
C23 C 0.6649(4) 0.6313(4) 0.6698(4) 0.0206(14) Uani 1 1 d .
C27 C 0.3126(5) 0.4967(5) 0.7363(4) 0.0303(18) Uani 1 1 d .
H27 H 0.2914 0.4400 0.7436 0.036 Uiso 1 1 calc R
C25 C 0.4446(4) 0.5114(4) 0.6944(4) 0.0196(14) Uani 1 1 d .
C16 C 0.2177(5) 0.2819(5) 0.6244(5) 0.038(2) Uani 1 1 d .
H16 H 0.1716 0.2809 0.6055 0.046 Uiso 1 1 calc R
C9 C 0.7439(5) 0.4580(6) 0.7732(5) 0.0335(19) Uani 1 1 d .
H9 H 0.7972 0.4902 0.7904 0.040 Uiso 1 1 calc R
C29 C 0.2998(5) 0.6158(6) 0.7423(5) 0.0336(19) Uani 1 1 d .
H29 H 0.2699 0.6423 0.7525 0.040 Uiso 1 1 calc R
C13 C 0.4286(4) 0.4305(4) 0.6872(4) 0.0207(14) Uani 1 1 d .
C21 C 0.8050(5) 0.7064(5) 0.6383(5) 0.0339(19) Uani 1 1 d .
H21 H 0.8550 0.7084 0.6285 0.041 Uiso 1 1 calc R
C17 C 0.2183(5) 0.2102(5) 0.6351(5) 0.0338(19) Uani 1 1 d .
H17 H 0.1716 0.1588 0.6261 0.041 Uiso 1 1 calc R
C20 C 0.7994(5) 0.7760(5) 0.6366(5) 0.0331(19) Uani 1 1 d .
H20 H 0.8462 0.8271 0.6269 0.040 Uiso 1 1 calc R
Cr4 Cr 0.46889(7) 0.32248(7) 0.19730(7) 0.0207(3) Uani 1 1 d .
Cr3 Cr 0.54299(8) 0.70548(7) 0.18061(7) 0.0237(3) Uani 1 1 d .
Cl12 Cl 0.57205(15) 0.72448(12) 0.28704(11) 0.0373(5) Uani 1 1 d .
Cl7 Cl 0.49835(12) 0.34143(13) 0.08989(10) 0.0317(4) Uani 1 1 d .
Cl8 Cl 0.44926(13) 0.19377(11) 0.19248(12) 0.0359(5) Uani 1 1 d .
Cl10 Cl 0.50779(12) 0.67468(14) 0.07448(11) 0.0348(4) Uani 1 1 d .
Cl9 Cl 0.43846(12) 0.31522(12) 0.30468(10) 0.0312(4) Uani 1 1 d .
Cl11 Cl 0.56975(15) 0.83620(12) 0.16691(13) 0.0435(5) Uani 1 1 d .
N36 N 0.5911(4) 0.3863(4) 0.2215(3) 0.0234(13) Uani 1 1 d .
N35 N 0.4902(4) 0.4381(4) 0.1963(3) 0.0223(13) Uani 1 1 d .
N33 N 0.6574(4) 0.7204(4) 0.1651(4) 0.0246(13) Uani 1 1 d .
N31 N 0.4202(4) 0.6438(4) 0.2025(3) 0.0258(13) Uani 1 1 d .
N32 N 0.5204(4) 0.5899(4) 0.1894(3) 0.0226(12) Uani 1 1 d .
N34 N 0.3540(4) 0.3045(3) 0.1764(3) 0.0216(13) Uani 1 1 d .
C59 C 0.7106(5) 0.3991(5) 0.2697(5) 0.0331(19) Uani 1 1 d .
H59 H 0.7413 0.3743 0.2828 0.040 Uiso 1 1 calc R
C52 C 0.2850(5) 0.3728(5) 0.1389(5) 0.0277(17) Uani 1 1 d .
H52 H 0.2853 0.4222 0.1301 0.033 Uiso 1 1 calc R
C60 C 0.6349(5) 0.3526(5) 0.2420(5) 0.0291(17) Uani 1 1 d .
H60 H 0.6132 0.2954 0.2373 0.035 Uiso 1 1 calc R
C54 C 0.4266(4) 0.4506(4) 0.1871(4) 0.0206(14) Uani 1 1 d .
C56 C 0.6233(5) 0.4690(5) 0.2260(4) 0.0238(15) Uani 1 1 d .
C38 C 0.2963(6) 0.6356(6) 0.2383(5) 0.036(2) Uani 1 1 d .
H38 H 0.2663 0.6623 0.2477 0.044 Uiso 1 1 calc R
C46 C 0.8027(5) 0.7238(5) 0.1384(5) 0.0347(19) Uani 1 1 d .
H46 H 0.8521 0.7247 0.1281 0.042 Uiso 1 1 calc R
C41 C 0.3844(4) 0.5610(5) 0.2078(4) 0.0242(15) Uani 1 1 d .
C47 C 0.7983(5) 0.7942(5) 0.1358(5) 0.0351(19) Uani 1 1 d .
H47 H 0.8453 0.8448 0.1255 0.042 Uiso 1 1 calc R
C57 C 0.6952(5) 0.5172(5) 0.2566(5) 0.0315(18) Uani 1 1 d .
H57 H 0.7138 0.5735 0.2633 0.038 Uiso 1 1 calc R
C43 C 0.5842(4) 0.5774(4) 0.1889(4) 0.0217(15) Uani 1 1 d .
C44 C 0.6624(4) 0.6509(4) 0.1706(4) 0.0224(15) Uani 1 1 d .
C50 C 0.2198(5) 0.2269(5) 0.1349(5) 0.0338(19) Uani 1 1 d .
H50 H 0.1739 0.1749 0.1258 0.041 Uiso 1 1 calc R
C37 C 0.3768(6) 0.6798(6) 0.2177(5) 0.0336(19) Uani 1 1 d .
H37 H 0.4019 0.7375 0.2142 0.040 Uiso 1 1 calc R
C51 C 0.2173(5) 0.2972(5) 0.1218(5) 0.0327(19) Uani 1 1 d .
H51 H 0.1710 0.2946 0.1018 0.039 Uiso 1 1 calc R
C49 C 0.2892(5) 0.2325(5) 0.1610(5) 0.0285(17) Uani 1 1 d .
H49 H 0.2910 0.1838 0.1682 0.034 Uiso 1 1 calc R
C55 C 0.5683(4) 0.4988(5) 0.2022(4) 0.0233(15) Uani 1 1 d .
C45 C 0.7334(5) 0.6509(5) 0.1563(5) 0.0279(17) Uani 1 1 d .
H45 H 0.7353 0.6017 0.1587 0.033 Uiso 1 1 calc R
C39 C 0.2601(5) 0.5504(6) 0.2452(5) 0.038(2) Uani 1 1 d .
H39 H 0.2054 0.5185 0.2597 0.045 Uiso 1 1 calc R
C48 C 0.7240(5) 0.7902(5) 0.1486(5) 0.0312(18) Uani 1 1 d .
H48 H 0.7207 0.8386 0.1455 0.037 Uiso 1 1 calc R
C42 C 0.4415(4) 0.5307(4) 0.1938(4) 0.0198(14) Uani 1 1 d .
C40 C 0.3063(5) 0.5142(5) 0.2302(5) 0.0310(17) Uani 1 1 d .
H40 H 0.2837 0.4570 0.2355 0.037 Uiso 1 1 calc R
C58 C 0.7416(5) 0.4824(5) 0.2782(5) 0.034(2) Uani 1 1 d .
H58 H 0.7929 0.5152 0.2982 0.041 Uiso 1 1 calc R
C53 C 0.3507(4) 0.3745(4) 0.1683(4) 0.0219(15) Uani 1 1 d .
O82 O 0.8818(5) 0.8463(7) 0.4882(6) 0.071(3) Uani 1 1 d .
N87 N 0.7476(6) 0.8153(6) 0.4830(5) 0.048(2) Uani 1 1 d .
C85 C 0.7616(13) 0.9447(12) 0.4959(10) 0.090(6) Uani 1 1 d .
H85A H 0.7555 0.9565 0.5405 0.108 Uiso 1 1 calc R
H85B H 0.7537 0.9824 0.4681 0.108 Uiso 1 1 calc R
C86 C 0.7014(8) 0.8571(10) 0.4797(8) 0.068(4) Uani 1 1 d .
H86A H 0.6558 0.8336 0.5104 0.082 Uiso 1 1 calc R
H86B H 0.6789 0.8529 0.4367 0.082 Uiso 1 1 calc R
C83 C 0.8296(7) 0.8664(7) 0.4859(6) 0.046(2) Uani 1 1 d .
C88 C 0.7097(8) 0.7276(9) 0.4773(8) 0.066(4) Uani 1 1 d .
H88A H 0.7518 0.7118 0.4792 0.099 Uiso 1 1 calc GR
H88B H 0.6809 0.7100 0.4367 0.099 Uiso 1 1 calc GR
H88C H 0.6708 0.7013 0.5120 0.099 Uiso 1 1 calc GR
C84 C 0.8459(10) 0.9531(9) 0.4846(8) 0.067(4) Uani 1 1 d .
H84A H 0.8686 0.9791 0.4432 0.080 Uiso 1 1 calc R
H84B H 0.8847 0.9862 0.5185 0.080 Uiso 1 1 calc R
O61 O -0.0205(5) 0.1275(5) 0.3197(6) 0.066(3) Uani 1 1 d .
N66 N 0.0843(5) 0.2607(5) 0.3176(5) 0.044(2) Uani 1 1 d .
C67 C 0.0366(8) 0.3004(8) 0.3118(8) 0.063(4) Uani 1 1 d .
H67A H -0.0216 0.2591 0.3106 0.095 Uiso 1 1 calc GR
H67B H 0.0515 0.3326 0.2727 0.095 Uiso 1 1 calc GR
H67C H 0.0472 0.3365 0.3482 0.095 Uiso 1 1 calc GR
C62 C 0.0522(6) 0.1784(6) 0.3188(5) 0.042(2) Uani 1 1 d .
C65 C 0.1720(7) 0.3060(7) 0.3153(7) 0.059(3) Uani 1 1 d .
H65A H 0.1942 0.3510 0.3466 0.071 Uiso 1 1 calc R
H65B H 0.1914 0.3292 0.2726 0.071 Uiso 1 1 calc R
C64 C 0.1978(8) 0.2443(11) 0.3312(9) 0.077(5) Uani 1 1 d .
H64A H 0.2129 0.2478 0.3765 0.093 Uiso 1 1 calc R
H64B H 0.2451 0.2532 0.3051 0.093 Uiso 1 1 calc R
C63 C 0.1228(8) 0.1615(8) 0.3164(7) 0.058(3) Uani 1 1 d .
H63A H 0.1273 0.1420 0.2739 0.070 Uiso 1 1 calc R
H63B H 0.1157 0.1201 0.3483 0.070 Uiso 1 1 calc R
O75 O 0.4803(8) 0.4968(6) 0.8129(5) 0.076(3) Uani 1 1 d .
N80 N 0.5422(7) 0.5152(7) 0.9043(6) 0.060(3) Uani 1 1 d .
C78 C 0.4390(7) 0.4669(9) 0.9784(6) 0.057(3) Uani 1 1 d .
H78A H 0.4312 0.5101 0.9981 0.068 Uiso 1 1 calc R
H78B H 0.4103 0.4169 1.0045 0.068 Uiso 1 1 calc R
C76 C 0.4770(9) 0.4893(7) 0.8731(6) 0.054(3) Uani 1 1 d .
C81 C 0.6224(9) 0.5480(11) 0.8778(9) 0.077(5) Uani 1 1 d .
H81A H 0.6221 0.5647 0.8339 0.115 Uiso 1 1 calc GR
H81B H 0.6387 0.5063 0.8787 0.115 Uiso 1 1 calc GR
H81C H 0.6613 0.5955 0.9026 0.115 Uiso 1 1 calc GR
C79 C 0.5290(7) 0.4945(10) 0.9745(6) 0.060(4) Uani 1 1 d .
H79A H 0.5402 0.4502 0.9858 0.072 Uiso 1 1 calc R
H79B H 0.5624 0.5429 1.0014 0.072 Uiso 1 1 calc R
C77 C 0.4050(10) 0.4500(11) 0.9116(8) 0.074(4) Uani 1 1 d .
H77A H 0.3735 0.3905 0.9030 0.088 Uiso 1 1 calc R
H77B H 0.3694 0.4737 0.9044 0.088 Uiso 1 1 calc R
O89 O 1.0462(5) 0.8782(6) 0.3219(6) 0.074(3) Uani 1 1 d .
N94 N 0.9169(5) 0.7749(6) 0.3144(5) 0.047(2) Uani 1 1 d .
C93 C 0.8317(7) 0.7600(10) 0.3207(8) 0.073(5) Uani 1 1 d .
H93A H 0.8079 0.7357 0.3623 0.088 Uiso 1 1 calc R
H93B H 0.7960 0.7237 0.2866 0.088 Uiso 1 1 calc R
C90 C 0.9718(6) 0.8523(7) 0.3230(6) 0.043(2) Uani 1 1 d .
C91 C 0.9321(9) 0.9021(9) 0.3304(8) 0.065(4) Uani 1 1 d .
H91A H 0.9562 0.9493 0.3011 0.077 Uiso 1 1 calc R
H91B H 0.9379 0.9225 0.3743 0.077 Uiso 1 1 calc R
C92 C 0.8436(9) 0.8446(12) 0.3145(8) 0.077(5) Uani 1 1 d .
H92A H 0.8074 0.8522 0.3443 0.092 Uiso 1 1 calc R
H92B H 0.8313 0.8543 0.2709 0.092 Uiso 1 1 calc R
C95 C 0.9311(10) 0.7066(8) 0.3107(8) 0.067(4) Uani 1 1 d .
H95A H 0.9080 0.6720 0.3483 0.101 Uiso 1 1 calc GR
H95B H 0.9899 0.7269 0.3088 0.101 Uiso 1 1 calc GR
H95C H 0.9048 0.6745 0.2726 0.101 Uiso 1 1 calc GR
O68 O 0.1333(6) 0.1619(6) 0.4840(7) 0.076(3) Uani 1 1 d .
N73 N 0.2405(5) 0.1407(5) 0.4810(5) 0.044(2) Uani 1 1 d .
C70 C 0.1137(9) 0.0244(7) 0.4931(8) 0.067(4) Uani 1 1 d .
H70A H 0.0892 0.0086 0.5358 0.080 Uiso 1 1 calc R
H70B H 0.0697 -0.0006 0.4610 0.080 Uiso 1 1 calc R
C71 C 0.1761(12) -0.0015(8) 0.4829(8) 0.077(5) Uani 1 1 d .
H71A H 0.1693 -0.0431 0.5146 0.092 Uiso 1 1 calc R
H71B H 0.1705 -0.0250 0.4401 0.092 Uiso 1 1 calc R
C69 C 0.1615(6) 0.1163(6) 0.4860(6) 0.041(2) Uani 1 1 d .
C74 C 0.3054(7) 0.2252(9) 0.4784(7) 0.060(3) Uani 1 1 d .
H74A H 0.3405 0.2377 0.5157 0.089 Uiso 1 1 calc GR
H74B H 0.2816 0.2609 0.4778 0.089 Uiso 1 1 calc GR
H74C H 0.3378 0.2341 0.4400 0.089 Uiso 1 1 calc GR
C72 C 0.2576(10) 0.0739(11) 0.4903(8) 0.070(4) Uani 1 1 d .
H72A H 0.2805 0.0764 0.5329 0.084 Uiso 1 1 calc R
H72B H 0.2966 0.0758 0.4580 0.084 Uiso 1 1 calc R
O96 O 0.5588(8) 0.5487(7) 0.3174(5) 0.077(3) Uani 1 1 d .
N101 N 0.4715(6) 0.4995(7) 0.3994(5) 0.049(2) Uani 1 1 d .
C102 C 0.4039(11) 0.4954(12) 0.3628(10) 0.091(6) Uani 1 1 d .
H10A H 0.3627 0.4380 0.3553 0.136 Uiso 1 1 calc GR
H10B H 0.4244 0.5231 0.3221 0.136 Uiso 1 1 calc GR
H10C H 0.3791 0.5222 0.3863 0.136 Uiso 1 1 calc GR
C97 C 0.5431(8) 0.5239(6) 0.3734(5) 0.045(2) Uani 1 1 d .
C100 C 0.4629(6) 0.4633(7) 0.4628(6) 0.048(3) Uani 1 1 d .
H10D H 0.4310 0.4029 0.4613 0.058 Uiso 1 1 calc R
H10E H 0.4370 0.4834 0.4931 0.058 Uiso 1 1 calc R
C98 C 0.5977(7) 0.5108(7) 0.4147(6) 0.051(3) Uani 1 1 d .
H98A H 0.6529 0.5597 0.4165 0.061 Uiso 1 1 calc R
H98B H 0.6022 0.4632 0.4008 0.061 Uiso 1 1 calc R
C99 C 0.5525(6) 0.4943(7) 0.4796(5) 0.042(2) Uani 1 1 d .
H99A H 0.5581 0.4528 0.5042 0.050 Uiso 1 1 calc R
H99B H 0.5750 0.5452 0.5049 0.050 Uiso 1 1 calc R

loop_
_atom_site_aniso_label
_atom_site_aniso_U_11
_atom_site_aniso_U_22
_atom_site_aniso_U_33
_atom_site_aniso_U_23
_atom_site_aniso_U_13
_atom_site_aniso_U_12
Cr1 0.0211(5) 0.0158(5) 0.0297(8) 0.0013(5) -0.0025(4) 0.0094(4)
Cr2 0.0202(5) 0.0155(5) 0.0286(8) 0.0004(5) 0.0005(5) 0.0097(4)
Cl5 0.0417(10) 0.0197(8) 0.0526(15) -0.0007(8) 0.0051(9) 0.0182(8)
Cl1 0.0299(9) 0.0412(10) 0.0293(12) 0.0022(8) -0.0020(7) 0.0175(8)
Cl3 0.0405(10) 0.0285(8) 0.0326(12) -0.0059(8) -0.0062(8) 0.0185(8)
Cl6 0.0322(10) 0.0383(10) 0.0303(12) -0.0020(8) 0.0015(7) 0.0156(8)
Cl2 0.0457(11) 0.0209(9) 0.0572(16) 0.0056(8) -0.0050(10) 0.0192(8)
Cl4 0.0395(10) 0.0296(9) 0.0307(12) 0.0046(7) 0.0051(8) 0.0189(8)
N2 0.017(3) 0.026(3) 0.025(4) 0.001(2) -0.001(2) 0.011(2)
N1 0.028(3) 0.019(3) 0.031(4) 0.006(2) 0.005(3) 0.016(3)
N3 0.023(3) 0.011(3) 0.039(4) -0.002(2) 0.002(3) 0.005(2)
N4 0.022(3) 0.013(3) 0.033(4) 0.003(2) 0.000(2) 0.007(2)
N5 0.014(3) 0.019(3) 0.029(4) 0.001(2) 0.001(2) 0.006(2)
N6 0.030(3) 0.023(3) 0.032(4) -0.003(3) -0.004(3) 0.019(3)
C24 0.016(3) 0.020(3) 0.030(4) -0.001(3) -0.003(3) 0.010(3)
C7 0.025(4) 0.027(4) 0.038(5) 0.005(3) -0.004(3) 0.017(3)
C10 0.023(4) 0.028(4) 0.039(6) -0.002(3) -0.008(3) 0.012(3)
C28 0.026(4) 0.045(5) 0.044(6) -0.001(4) 0.010(3) 0.020(4)
C18 0.023(4) 0.021(3) 0.042(5) -0.001(3) -0.004(3) 0.010(3)
C12 0.020(3) 0.020(3) 0.027(5) 0.001(3) -0.003(3) 0.010(3)
C15 0.020(3) 0.017(3) 0.046(6) 0.002(3) -0.006(3) 0.006(3)
C8 0.027(4) 0.034(4) 0.048(6) 0.003(4) -0.007(4) 0.018(3)
C19 0.023(4) 0.015(3) 0.040(5) 0.003(3) 0.000(3) 0.002(3)
C22 0.027(4) 0.022(4) 0.039(6) 0.000(3) 0.001(3) 0.011(3)
C14 0.017(3) 0.017(3) 0.032(5) -0.001(3) 0.001(3) 0.008(3)
C11 0.024(3) 0.019(3) 0.028(5) -0.002(3) -0.003(3) 0.012(3)
C26 0.017(3) 0.022(3) 0.031(5) 0.000(3) 0.001(3) 0.011(3)
C30 0.026(4) 0.032(4) 0.038(5) -0.002(3) 0.000(3) 0.020(3)
C23 0.020(3) 0.014(3) 0.027(4) 0.001(3) 0.001(3) 0.008(3)
C27 0.028(4) 0.028(4) 0.036(5) 0.003(3) 0.010(3) 0.015(3)
C25 0.017(3) 0.015(3) 0.027(4) 0.003(3) 0.002(3) 0.008(3)
C16 0.023(4) 0.022(4) 0.060(7) -0.001(4) -0.020(4) 0.005(3)
C9 0.028(4) 0.037(4) 0.039(6) -0.001(4) -0.007(3) 0.019(3)
C29 0.031(4) 0.041(5) 0.036(6) -0.009(4) -0.001(3) 0.023(4)
C13 0.016(3) 0.016(3) 0.028(4) 0.000(3) 0.000(3) 0.007(3)
C21 0.020(4) 0.027(4) 0.050(6) 0.004(4) 0.007(3) 0.008(3)
C17 0.022(4) 0.023(4) 0.048(6) -0.008(3) -0.008(3) 0.005(3)
C20 0.021(4) 0.024(4) 0.044(6) 0.004(3) 0.003(3) 0.003(3)
Cr4 0.0175(5) 0.0152(5) 0.0293(8) 0.0017(5) 0.0006(4) 0.0080(4)
Cr3 0.0253(6) 0.0163(5) 0.0303(8) -0.0007(5) -0.0014(5) 0.0110(5)
Cl12 0.0494(12) 0.0293(9) 0.0316(13) -0.0067(8) -0.0048(8) 0.0185(9)
Cl7 0.0278(9) 0.0374(10) 0.0291(12) 0.0010(8) 0.0032(7) 0.0156(8)
Cl8 0.0389(10) 0.0187(8) 0.0543(15) 0.0026(8) 0.0077(9) 0.0175(7)
Cl10 0.0318(9) 0.0414(10) 0.0295(12) 0.0019(8) -0.0008(7) 0.0171(8)
Cl9 0.0336(9) 0.0302(9) 0.0301(11) 0.0044(7) 0.0031(7) 0.0161(7)
Cl11 0.0515(12) 0.0216(9) 0.0619(17) 0.0026(9) -0.0047(11) 0.0218(9)
N36 0.024(3) 0.022(3) 0.029(4) 0.004(2) 0.002(2) 0.016(3)
N35 0.020(3) 0.023(3) 0.023(4) -0.003(2) -0.005(2) 0.010(2)
N33 0.021(3) 0.017(3) 0.032(4) 0.003(2) 0.000(3) 0.007(2)
N31 0.030(3) 0.026(3) 0.028(4) -0.006(3) -0.004(3) 0.018(3)
N32 0.017(3) 0.027(3) 0.021(4) 0.000(2) 0.001(2) 0.009(2)
N34 0.017(3) 0.009(3) 0.033(4) -0.003(2) 0.000(2) 0.003(2)
C59 0.029(4) 0.033(4) 0.040(6) 0.012(4) -0.005(4) 0.018(3)
C52 0.020(3) 0.020(3) 0.040(5) -0.002(3) -0.011(3) 0.008(3)
C60 0.021(3) 0.034(4) 0.038(5) 0.010(3) 0.000(3) 0.018(3)
C54 0.021(3) 0.014(3) 0.024(4) -0.001(3) -0.002(3) 0.007(3)
C56 0.026(4) 0.019(3) 0.026(5) -0.002(3) -0.003(3) 0.011(3)
C38 0.032(4) 0.039(5) 0.047(6) -0.008(4) 0.002(4) 0.024(4)
C46 0.023(4) 0.026(4) 0.043(6) 0.008(3) 0.008(3) 0.002(3)
C41 0.020(3) 0.024(3) 0.029(5) -0.002(3) -0.002(3) 0.012(3)
C47 0.027(4) 0.028(4) 0.044(6) 0.004(4) 0.006(3) 0.008(3)
C57 0.023(4) 0.026(4) 0.040(6) 0.004(3) -0.006(3) 0.008(3)
C43 0.016(3) 0.013(3) 0.034(5) 0.003(3) 0.003(3) 0.006(3)
C44 0.019(3) 0.011(3) 0.027(4) 0.003(3) 0.009(3) 0.001(3)
C50 0.025(4) 0.025(4) 0.047(6) -0.005(3) -0.008(3) 0.009(3)
C37 0.034(4) 0.038(4) 0.038(6) -0.003(4) 0.003(3) 0.025(4)
C51 0.021(4) 0.023(4) 0.051(6) -0.005(3) -0.015(3) 0.008(3)
C49 0.020(3) 0.017(3) 0.044(6) 0.002(3) -0.002(3) 0.006(3)
C55 0.020(3) 0.022(3) 0.028(5) -0.001(3) -0.004(3) 0.011(3)
C45 0.022(3) 0.020(3) 0.040(5) 0.000(3) 0.006(3) 0.009(3)
C39 0.029(4) 0.044(5) 0.044(6) -0.005(4) 0.005(4) 0.021(4)
C48 0.022(4) 0.022(4) 0.043(6) 0.003(3) 0.004(3) 0.005(3)
C42 0.022(3) 0.016(3) 0.021(4) 0.000(3) -0.004(3) 0.009(3)
C40 0.031(4) 0.032(4) 0.033(5) 0.001(3) 0.006(3) 0.018(3)
C58 0.023(4) 0.033(4) 0.042(6) 0.005(4) -0.007(3) 0.010(3)
C53 0.017(3) 0.014(3) 0.033(5) 0.000(3) -0.002(3) 0.007(3)
O82 0.044(4) 0.081(6) 0.099(9) 0.025(6) 0.014(5) 0.040(5)
N87 0.040(4) 0.059(6) 0.056(7) 0.008(4) 0.004(4) 0.033(4)
C85 0.108(14) 0.092(12) 0.113(16) -0.017(11) -0.027(12) 0.083(12)
C86 0.056(7) 0.096(10) 0.082(11) 0.012(8) 0.010(6) 0.060(8)
C83 0.040(5) 0.055(6) 0.047(7) 0.010(5) 0.006(4) 0.026(5)
C88 0.054(7) 0.063(8) 0.077(11) 0.007(7) 0.021(6) 0.025(6)
C84 0.081(9) 0.056(7) 0.077(11) -0.002(6) 0.001(7) 0.044(7)
O61 0.047(5) 0.041(4) 0.089(8) -0.019(4) 0.005(4) 0.006(4)
N66 0.030(4) 0.040(4) 0.058(6) -0.003(4) 0.001(3) 0.013(3)
C67 0.058(7) 0.063(7) 0.076(10) -0.023(7) -0.018(6) 0.036(6)
C62 0.033(5) 0.042(5) 0.041(6) -0.006(4) 0.004(4) 0.011(4)
C65 0.036(5) 0.043(6) 0.081(10) -0.009(6) -0.001(5) 0.007(4)
C64 0.034(6) 0.087(10) 0.115(14) -0.007(9) -0.005(7) 0.034(6)
C63 0.062(7) 0.059(7) 0.063(9) -0.003(6) 0.006(6) 0.038(6)
O75 0.130(9) 0.051(5) 0.043(6) 0.002(4) -0.014(6) 0.043(6)
N80 0.046(5) 0.059(6) 0.074(8) 0.006(5) 0.015(5) 0.026(5)
C78 0.041(6) 0.087(9) 0.043(8) 0.004(6) -0.003(5) 0.033(6)
C76 0.082(8) 0.034(5) 0.050(8) -0.006(4) -0.018(6) 0.031(5)
C81 0.054(7) 0.084(10) 0.095(13) 0.015(9) 0.029(8) 0.037(7)
C79 0.045(6) 0.114(11) 0.040(7) 0.028(7) 0.017(5) 0.054(7)
C77 0.075(9) 0.089(10) 0.054(10) -0.017(8) -0.026(7) 0.038(8)
O89 0.026(4) 0.058(5) 0.133(11) 0.011(6) 0.004(5) 0.015(4)
N94 0.038(4) 0.045(5) 0.052(6) -0.002(4) 0.005(4) 0.018(4)
C93 0.030(6) 0.081(10) 0.081(11) -0.027(8) 0.000(5) 0.007(6)
C90 0.029(4) 0.051(6) 0.053(7) 0.009(5) 0.002(4) 0.021(4)
C91 0.067(8) 0.072(8) 0.075(10) 0.001(7) 0.004(7) 0.051(7)
C92 0.070(9) 0.124(14) 0.073(11) -0.030(9) -0.023(7) 0.076(10)
C95 0.091(10) 0.043(6) 0.064(10) -0.003(5) 0.010(7) 0.031(6)
O68 0.063(6) 0.058(5) 0.131(10) -0.009(6) -0.013(6) 0.049(5)
N73 0.033(4) 0.042(4) 0.059(6) 0.002(4) -0.004(4) 0.020(4)
C70 0.069(8) 0.028(5) 0.090(12) 0.000(5) -0.014(7) 0.015(5)
C71 0.114(13) 0.047(7) 0.082(12) 0.012(7) 0.033(9) 0.051(8)
C69 0.038(5) 0.036(5) 0.053(7) -0.005(4) -0.012(4) 0.022(4)
C74 0.034(5) 0.065(8) 0.057(9) 0.007(6) -0.003(5) 0.008(5)
C72 0.084(10) 0.100(11) 0.067(10) 0.027(8) 0.025(7) 0.078(10)
O96 0.135(10) 0.092(7) 0.051(6) 0.014(5) 0.024(6) 0.092(8)
N101 0.054(5) 0.067(6) 0.048(6) -0.005(4) -0.009(4) 0.046(5)
C102 0.087(11) 0.122(15) 0.103(14) -0.025(12) -0.044(10) 0.082(11)
C97 0.074(7) 0.039(5) 0.037(6) 0.007(4) 0.009(5) 0.039(5)
C100 0.037(5) 0.050(6) 0.048(7) 0.010(5) -0.008(4) 0.016(4)
C98 0.041(5) 0.054(6) 0.058(8) 0.011(5) 0.002(5) 0.024(5)
C99 0.034(5) 0.048(5) 0.037(6) 0.008(4) 0.004(4) 0.014(4)

loop_
_atom_type_symbol
_atom_type_description
_atom_type_scat_dispersion_real
_atom_type_scat_dispersion_imag
_atom_type_scat_source
C C 0.0181 0.0091 'International Tables Vol C Tables 4.2.6.8 and 6.1.1.4'
H H 0.0000 0.0000 'International Tables Vol C Tables 4.2.6.8 and 6.1.1.4'
Cl Cl 0.3639 0.7018 'International Tables Vol C Tables 4.2.6.8 and 6.1.1.4'
Cr Cr -0.1635 2.4439 'International Tables Vol C Tables 4.2.6.8 and 6.1.1.4'
N N 0.0311 0.0180 'International Tables Vol C Tables 4.2.6.8 and 6.1.1.4'
O O 0.0492 0.0322 'International Tables Vol C Tables 4.2.6.8 and 6.1.1.4'

loop_
_exptl_crystal_face_index_h
_exptl_crystal_face_index_k
_exptl_crystal_face_index_l
_exptl_crystal_face_perp_dist
_exptl_oxdiff_crystal_face_indexfrac_h
_exptl_oxdiff_crystal_face_indexfrac_k
_exptl_oxdiff_crystal_face_indexfrac_l
_exptl_oxdiff_crystal_face_x
_exptl_oxdiff_crystal_face_y
_exptl_oxdiff_crystal_face_z
-1 1 0 0.0364 -0.9991 1.0009 0.0003 -0.0482 0.0800 -0.0114
1 -1 0 0.0364 0.9991 -1.0009 -0.0003 0.0482 -0.0800 0.0114
0 0 1 0.1434 -0.0019 0.0006 1.0013 -0.0033 -0.0121 -0.0719
0 0 -1 0.1434 0.0019 -0.0006 -1.0013 0.0033 0.0121 0.0719
-1 0 0 0.0135 -1.0004 0.0032 -0.0021 0.0457 0.0806 -0.0157
1 0 0 0.0135 1.0004 -0.0032 0.0021 -0.0457 -0.0806 0.0157

loop_
_geom_angle_atom_site_label_1
_geom_angle_atom_site_label_2
_geom_angle_atom_site_label_3
_geom_angle
Cl3 Cr1 Cl1 174.89(9)
Cl2 Cr1 Cl1 91.53(10)
Cl2 Cr1 Cl3 93.57(9)
N4 Cr1 Cl1 91.1(2)
N4 Cr1 Cl3 87.9(2)
N4 Cr1 Cl2 101.70(19)
N4 Cr1 N6 157.3(3)
N5 Cr1 Cl1 86.0(2)
N5 Cr1 Cl3 88.9(2)
N5 Cr1 Cl2 177.5(2)
N5 Cr1 N4 78.0(2)
N5 Cr1 N6 79.5(2)
N6 Cr1 Cl1 89.6(2)
N6 Cr1 Cl3 89.4(2)
N6 Cr1 Cl2 100.94(19)
Cl5 Cr2 Cl6 91.20(9)
Cl5 Cr2 Cl4 93.38(9)
Cl4 Cr2 Cl6 175.40(9)
N2 Cr2 Cl5 176.8(2)
N2 Cr2 Cl6 85.8(2)
N2 Cr2 Cl4 89.6(2)
N2 Cr2 N1 78.2(2)
N2 Cr2 N3 78.7(2)
N1 Cr2 Cl5 100.78(18)
N1 Cr2 Cl6 90.6(2)
N1 Cr2 Cl4 89.0(2)
N3 Cr2 Cl5 102.41(18)
N3 Cr2 Cl6 89.7(2)
N3 Cr2 Cl4 88.9(2)
N3 Cr2 N1 156.8(2)
C12 N2 Cr2 117.7(5)
C13 N2 Cr2 117.5(5)
C13 N2 C12 124.8(6)
C7 N1 Cr2 123.7(5)
C7 N1 C11 120.6(7)
C11 N1 Cr2 115.1(5)
C18 N3 Cr2 125.6(5)
C18 N3 C14 119.7(7)
C14 N3 Cr2 114.1(5)
C19 N4 Cr1 124.8(5)
C19 N4 C23 119.1(7)
C23 N4 Cr1 116.0(5)
C24 N5 Cr1 118.8(5)
C24 N5 C25 125.0(6)
C25 N5 Cr1 116.1(5)
C26 N6 Cr1 114.3(5)
C30 N6 Cr1 125.7(6)
C30 N6 C26 119.2(7)
N5 C24 C12 116.9(7)
N5 C24 C23 113.5(6)
C12 C24 C23 129.6(6)
N1 C7 H7 119.4
N1 C7 C8 121.2(7)
C8 C7 H7 119.4
C11 C10 H10 120.6
C11 C10 C9 118.9(8)
C9 C10 H10 120.6
C27 C28 H28 120.9
C29 C28 H28 120.9
C29 C28 C27 118.2(8)
N3 C18 H18 118.6
N3 C18 C17 122.8(7)
C17 C18 H18 118.6
N2 C12 C24 115.7(6)
N2 C12 C11 112.8(7)
C24 C12 C11 131.5(7)
C14 C15 H15 120.3
C14 C15 C16 119.5(7)
C16 C15 H15 120.3
C7 C8 H8 120.4
C9 C8 C7 119.1(8)
C9 C8 H8 120.4
N4 C19 H19 119.2
N4 C19 C20 121.5(7)
C20 C19 H19 119.2
C23 C22 H22 120.3
C23 C22 C21 119.4(7)
C21 C22 H22 120.3
N3 C14 C15 120.2(7)
N3 C14 C13 115.0(6)
C15 C14 C13 124.4(7)
N1 C11 C10 120.4(7)
N1 C11 C12 114.6(7)
C10 C11 C12 124.8(7)
N6 C26 C25 113.9(6)
C27 C26 N6 120.7(7)
C27 C26 C25 125.1(7)
N6 C30 H30 118.8
N6 C30 C29 122.3(8)
C29 C30 H30 118.8
N4 C23 C24 113.1(6)
C22 C23 N4 121.3(7)
C22 C23 C24 125.4(7)
C28 C27 H27 119.7
C26 C27 C28 120.6(8)
C26 C27 H27 119.7
N5 C25 C26 114.0(6)
N5 C25 C13 116.0(6)
C13 C25 C26 129.9(7)
C15 C16 H16 120.4
C17 C16 C15 119.2(7)
C17 C16 H16 120.4
C10 C9 H9 120.1
C8 C9 C10 119.8(8)
C8 C9 H9 120.1
C28 C29 C30 119.0(8)
C28 C29 H29 120.5
C30 C29 H29 120.5
N2 C13 C14 113.6(6)
N2 C13 C25 116.6(6)
C25 C13 C14 129.8(7)
C22 C21 H21 120.6
C20 C21 C22 118.8(8)
C20 C21 H21 120.6
C18 C17 H17 120.8
C16 C17 C18 118.3(7)
C16 C17 H17 120.8
C19 C20 H20 120.1
C21 C20 C19 119.7(7)
C21 C20 H20 120.1
Cl7 Cr4 Cl9 174.31(9)
Cl8 Cr4 Cl7 91.12(9)
Cl8 Cr4 Cl9 94.44(9)
N36 Cr4 Cl7 92.3(2)
N36 Cr4 Cl8 99.95(18)
N36 Cr4 Cl9 88.0(2)
N36 Cr4 N34 157.5(2)
N35 Cr4 Cl7 85.4(2)
N35 Cr4 Cl8 176.3(2)
N35 Cr4 Cl9 89.1(2)
N35 Cr4 N36 79.1(3)
N35 Cr4 N34 78.5(2)
N34 Cr4 Cl7 88.2(2)
N34 Cr4 Cl8 102.58(17)
N34 Cr4 Cl9 89.4(2)
Cl12 Cr3 Cl10 175.27(9)
Cl11 Cr3 Cl12 92.79(10)
Cl11 Cr3 Cl10 91.69(10)
N33 Cr3 Cl12 88.9(2)
N33 Cr3 Cl10 91.7(2)
N33 Cr3 Cl11 100.5(2)
N33 Cr3 N31 156.9(3)
N31 Cr3 Cl12 89.0(2)
N31 Cr3 Cl10 88.5(2)
N31 Cr3 Cl11 102.6(2)
N32 Cr3 Cl12 89.1(2)
N32 Cr3 Cl10 86.5(2)
N32 Cr3 Cl11 177.9(2)
N32 Cr3 N33 78.6(3)
N32 Cr3 N31 78.3(2)
C60 N36 Cr4 125.2(6)
C60 N36 C56 119.4(7)
C56 N36 Cr4 114.5(5)
C54 N35 Cr4 118.6(5)
C55 N35 Cr4 117.6(5)
C55 N35 C54 123.7(6)
C44 N33 Cr3 115.2(5)
C48 N33 Cr3 125.7(6)
C48 N33 C44 119.1(7)
C41 N31 Cr3 116.0(5)
C37 N31 Cr3 124.6(6)
C37 N31 C41 119.1(8)
C43 N32 Cr3 118.0(5)
C43 N32 C42 124.9(7)
C42 N32 Cr3 117.0(5)
C49 N34 Cr4 124.8(5)
C49 N34 C53 119.5(7)
C53 N34 Cr4 114.8(5)
C60 C59 H59 120.3
C60 C59 C58 119.4(8)
C58 C59 H59 120.3
C51 C52 H52 120.3
C53 C52 H52 120.3
C53 C52 C51 119.5(7)
N36 C60 C59 121.5(8)
N36 C60 H60 119.2
C59 C60 H60 119.2
N35 C54 C42 117.3(6)
N35 C54 C53 112.4(6)
C42 C54 C53 130.3(7)
N36 C56 C55 114.3(7)
C57 C56 N36 121.6(7)
C57 C56 C55 123.7(7)
C37 C38 H38 120.6
C37 C38 C39 118.8(8)
C39 C38 H38 120.6
C47 C46 H46 120.5
C47 C46 C45 118.9(8)
C45 C46 H46 120.5
N31 C41 C42 112.9(6)
N31 C41 C40 121.5(7)
C40 C41 C42 125.2(7)
C46 C47 H47 120.4
C46 C47 C48 119.1(8)
C48 C47 H47 120.4
C56 C57 H57 120.5
C56 C57 C58 119.1(8)
C58 C57 H57 120.5
N32 C43 C44 113.4(7)
N32 C43 C55 117.1(7)
C55 C43 C44 129.5(7)
N33 C44 C43 114.0(7)
N33 C44 C45 121.2(6)
C45 C44 C43 124.7(7)
C51 C50 H50 120.1
C49 C50 H50 120.1
C49 C50 C51 119.7(7)
N31 C37 C38 122.1(9)
N31 C37 H37 118.9
C38 C37 H37 118.9
C52 C51 H51 120.8
C50 C51 C52 118.3(7)
C50 C51 H51 120.8
N34 C49 C50 121.9(7)
N34 C49 H49 119.1
C50 C49 H49 119.1
N35 C55 C56 112.4(6)
N35 C55 C43 116.8(7)
C43 C55 C56 130.7(7)
C46 C45 H45 120.3
C44 C45 C46 119.5(8)
C44 C45 H45 120.3
C38 C39 H39 120.9
C40 C39 C38 118.3(8)
C40 C39 H39 120.9
N33 C48 C47 122.0(8)
N33 C48 H48 119.0
C47 C48 H48 119.0
N32 C42 C54 115.6(7)
N32 C42 C41 114.2(6)
C54 C42 C41 130.2(7)
C41 C40 C39 120.0(8)
C41 C40 H40 120.0
C39 C40 H40 120.0
C59 C58 C57 118.6(8)
C59 C58 H58 120.7
C57 C58 H58 120.7
N34 C53 C52 120.8(7)
N34 C53 C54 114.5(6)
C52 C53 C54 124.4(7)
C86 N87 C88 122.4(12)
C83 N87 C86 113.6(11)
C83 N87 C88 123.7(10)
H85A C85 H85B 108.9
C86 C85 H85A 110.8
C86 C85 H85B 110.8
C86 C85 C84 104.6(12)
C84 C85 H85A 110.8
C84 C85 H85B 110.8
N87 C86 C85 105.1(11)
N87 C86 H86A 110.7
N87 C86 H86B 110.7
C85 C86 H86A 110.7
C85 C86 H86B 110.7
H86A C86 H86B 108.8
O82 C83 N87 126.3(12)
O82 C83 C84 125.5(12)
N87 C83 C84 108.2(10)
N87 C88 H88A 109.5
N87 C88 H88B 109.5
N87 C88 H88C 109.5
H88A C88 H88B 109.5
H88A C88 H88C 109.5
H88B C88 H88C 109.5
C85 C84 H84A 110.9
C85 C84 H84B 110.9
C83 C84 C85 104.3(12)
C83 C84 H84A 110.9
C83 C84 H84B 110.9
H84A C84 H84B 108.9
C67 N66 C65 121.6(11)
C62 N66 C67 124.2(10)
C62 N66 C65 113.8(10)
N66 C67 H67A 109.5
N66 C67 H67B 109.5
N66 C67 H67C 109.5
H67A C67 H67B 109.5
H67A C67 H67C 109.5
H67B C67 H67C 109.5
O61 C62 N66 125.7(11)
O61 C62 C63 126.5(11)
N66 C62 C63 107.7(9)
N66 C65 H65A 110.8
N66 C65 H65B 110.8
N66 C65 C64 104.8(10)
H65A C65 H65B 108.9
C64 C65 H65A 110.8
C64 C65 H65B 110.8
C65 C64 H64A 110.8
C65 C64 H64B 110.8
C65 C64 C63 104.6(10)
H64A C64 H64B 108.9
C63 C64 H64A 110.8
C63 C64 H64B 110.8
C62 C63 C64 103.9(10)
C62 C63 H63A 111.0
C62 C63 H63B 111.0
C64 C63 H63A 111.0
C64 C63 H63B 111.0
H63A C63 H63B 109.0
C76 N80 C81 125.5(15)
C76 N80 C79 114.0(11)
C81 N80 C79 119.6(13)
H78A C78 H78B 108.4
C79 C78 H78A 110.1
C79 C78 H78B 110.1
C79 C78 C77 107.9(12)
C77 C78 H78A 110.1
C77 C78 H78B 110.1
O75 C76 C77 127.1(13)
N80 C76 O75 119.5(15)
N80 C76 C77 113.3(12)
N80 C81 H81A 109.5
N80 C81 H81B 109.5
N80 C81 H81C 109.5
H81A C81 H81B 109.5
H81A C81 H81C 109.5
H81B C81 H81C 109.5
N80 C79 H79A 112.0
N80 C79 H79B 112.0
C78 C79 N80 98.8(10)
C78 C79 H79A 112.0
C78 C79 H79B 112.0
H79A C79 H79B 109.7
C78 C77 H77A 111.2
C78 C77 H77B 111.2
C76 C77 C78 103.1(12)
C76 C77 H77A 111.2
C76 C77 H77B 111.2
H77A C77 H77B 109.1
C90 N94 C93 111.8(10)
C90 N94 C95 127.3(11)
C95 N94 C93 120.0(12)
N94 C93 H93A 111.2
N94 C93 H93B 111.2
N94 C93 C92 102.6(11)
H93A C93 H93B 109.2
C92 C93 H93A 111.2
C92 C93 H93B 111.2
O89 C90 N94 123.0(11)
O89 C90 C91 126.1(12)
N94 C90 C91 110.8(10)
C90 C91 H91A 110.8
C90 C91 H91B 110.8
C90 C91 C92 104.6(12)
H91A C91 H91B 108.9
C92 C91 H91A 110.8
C92 C91 H91B 110.8
C93 C92 C91 105.6(10)
C93 C92 H92A 110.6
C93 C92 H92B 110.6
C91 C92 H92A 110.6
C91 C92 H92B 110.6
H92A C92 H92B 108.8
N94 C95 H95A 109.5
N94 C95 H95B 109.5
N94 C95 H95C 109.5
H95A C95 H95B 109.5
H95A C95 H95C 109.5
H95B C95 H95C 109.5
C69 N73 C74 124.8(10)
C69 N73 C72 112.6(10)
C74 N73 C72 121.7(11)
H70A C70 H70B 108.9
C71 C70 H70A 110.9
C71 C70 H70B 110.9
C71 C70 C69 104.2(11)
C69 C70 H70A 110.9
C69 C70 H70B 110.9
C70 C71 H71A 110.5
C70 C71 H71B 110.5
H71A C71 H71B 108.7
C72 C71 C70 106.2(10)
C72 C71 H71A 110.5
C72 C71 H71B 110.5
O68 C69 N73 124.3(11)
O68 C69 C70 126.4(12)
N73 C69 C70 109.2(10)
N73 C74 H74A 109.5
N73 C74 H74B 109.5
N73 C74 H74C 109.5
H74A C74 H74B 109.5
H74A C74 H74C 109.5
H74B C74 H74C 109.5
N73 C72 C71 104.0(11)
N73 C72 H72A 111.0
N73 C72 H72B 111.0
C71 C72 H72A 111.0
C71 C72 H72B 111.0
H72A C72 H72B 109.0
C102 N101 C100 124.4(13)
C97 N101 C102 121.2(13)
C97 N101 C100 113.4(9)
N101 C102 H10A 109.5
N101 C102 H10B 109.5
N101 C102 H10C 109.5
H10A C102 H10B 109.5
H10A C102 H10C 109.5
H10B C102 H10C 109.5
O96 C97 N101 122.5(12)
O96 C97 C98 124.8(12)
N101 C97 C98 112.5(10)
N101 C100 H10D 111.6
N101 C100 H10E 111.6
N101 C100 C99 100.9(9)
H10D C100 H10E 109.4
C99 C100 H10D 111.6
C99 C100 H10E 111.6
C97 C98 H98A 111.5
C97 C98 H98B 111.5
C97 C98 C99 101.2(9)
H98A C98 H98B 109.3
C99 C98 H98A 111.5
C99 C98 H98B 111.5
C100 C99 C98 105.2(9)
C100 C99 H99A 110.7
C100 C99 H99B 110.7
C98 C99 H99A 110.7
C98 C99 H99B 110.7
H99A C99 H99B 108.8

loop_
_geom_bond_atom_site_label_1
_geom_bond_atom_site_label_2
_geom_bond_distance
Cr1 Cl1 2.325(3)
Cr1 Cl3 2.320(3)
Cr1 Cl2 2.277(2)
Cr1 N4 2.054(7)
Cr1 N5 2.018(6)
Cr1 N6 2.065(7)
Cr2 Cl5 2.278(2)
Cr2 Cl6 2.323(3)
Cr2 Cl4 2.318(3)
Cr2 N2 2.015(7)
Cr2 N1 2.067(7)
Cr2 N3 2.062(7)
N2 C12 1.354(10)
N2 C13 1.340(10)
N1 C7 1.347(10)
N1 C11 1.359(10)
N3 C18 1.331(11)
N3 C14 1.368(10)
N4 C19 1.339(10)
N4 C23 1.378(9)
N5 C24 1.330(10)
N5 C25 1.348(9)
N6 C26 1.373(10)
N6 C30 1.330(10)
C24 C12 1.413(10)
C24 C23 1.486(10)
C7 H7 0.9500
C7 C8 1.392(12)
C10 H10 0.9500
C10 C11 1.382(11)
C10 C9 1.413(12)
C28 H28 0.9500
C28 C27 1.394(12)
C28 C29 1.386(14)
C18 H18 0.9500
C18 C17 1.393(12)
C12 C11 1.466(10)
C15 H15 0.9500
C15 C14 1.388(11)
C15 C16 1.407(11)
C8 H8 0.9500
C8 C9 1.365(13)
C19 H19 0.9500
C19 C20 1.389(12)
C22 H22 0.9500
C22 C23 1.362(11)
C22 C21 1.406(11)
C14 C13 1.459(10)
C26 C27 1.364(11)
C26 C25 1.483(9)
C30 H30 0.9500
C30 C29 1.391(12)
C27 H27 0.9500
C25 C13 1.411(10)
C16 H16 0.9500
C16 C17 1.380(13)
C9 H9 0.9500
C29 H29 0.9500
C21 H21 0.9500
C21 C20 1.372(13)
C17 H17 0.9500
C20 H20 0.9500
Cr4 Cl7 2.321(3)
Cr4 Cl8 2.272(2)
Cr4 Cl9 2.327(3)
Cr4 N36 2.065(7)
Cr4 N35 2.014(6)
Cr4 N34 2.070(6)
Cr3 Cl12 2.299(3)
Cr3 Cl10 2.328(3)
Cr3 Cl11 2.279(2)
Cr3 N33 2.062(7)
Cr3 N31 2.063(7)
Cr3 N32 2.014(7)
N36 C60 1.344(10)
N36 C56 1.367(10)
N35 C54 1.350(10)
N35 C55 1.348(10)
N33 C44 1.368(10)
N33 C48 1.336(10)
N31 C41 1.364(10)
N31 C37 1.342(11)
N32 C43 1.340(10)
N32 C42 1.348(10)
N34 C49 1.339(10)
N34 C53 1.367(9)
C59 H59 0.9500
C59 C60 1.381(12)
C59 C58 1.391(13)
C52 H52 0.9500
C52 C51 1.407(11)
C52 C53 1.376(10)
C60 H60 0.9500
C54 C42 1.401(10)
C54 C53 1.490(9)
C56 C57 1.362(11)
C56 C55 1.497(10)
C38 H38 0.9500
C38 C37 1.389(13)
C38 C39 1.406(14)
C46 H46 0.9500
C46 C47 1.375(14)
C46 C45 1.398(11)
C41 C42 1.482(10)
C41 C40 1.372(12)
C47 H47 0.9500
C47 C48 1.395(13)
C57 H57 0.9500
C57 C58 1.410(12)
C43 C44 1.488(9)
C43 C55 1.388(10)
C44 C45 1.376(11)
C50 H50 0.9500
C50 C51 1.381(12)
C50 C49 1.377(12)
C37 H37 0.9500
C51 H51 0.9500
C49 H49 0.9500
C45 H45 0.9500
C39 H39 0.9500
C39 C40 1.389(12)
C48 H48 0.9500
C40 H40 0.9500
C58 H58 0.9500
O82 C83 1.223(15)
N87 C86 1.442(14)
N87 C83 1.358(15)
N87 C88 1.446(18)
C85 H85A 0.9900
C85 H85B 0.9900
C85 C86 1.51(3)
C85 C84 1.54(2)
C86 H86A 0.9900
C86 H86B 0.9900
C83 C84 1.509(17)
C88 H88A 0.9800
C88 H88B 0.9800
C88 H88C 0.9800
C84 H84A 0.9900
C84 H84B 0.9900
O61 C62 1.222(14)
N66 C67 1.438(16)
N66 C62 1.358(14)
N66 C65 1.438(14)
C67 H67A 0.9800
C67 H67B 0.9800
C67 H67C 0.9800
C62 C63 1.519(16)
C65 H65A 0.9900
C65 H65B 0.9900
C65 C64 1.51(2)
C64 H64A 0.9900
C64 H64B 0.9900
C64 C63 1.53(2)
C63 H63A 0.9900
C63 H63B 0.9900
O75 C76 1.278(16)
N80 C76 1.261(18)
N80 C81 1.435(16)
N80 C79 1.522(17)
C78 H78A 0.9900
C78 H78B 0.9900
C78 C79 1.512(15)
C78 C77 1.515(19)
C76 C77 1.43(2)
C81 H81A 0.9800
C81 H81B 0.9800
C81 H81C 0.9800
C79 H79A 0.9900
C79 H79B 0.9900
C77 H77A 0.9900
C77 H77B 0.9900
O89 C90 1.237(14)
N94 C93 1.497(16)
N94 C90 1.316(15)
N94 C95 1.445(16)
C93 H93A 0.9900
C93 H93B 0.9900
C93 C92 1.50(3)
C90 C91 1.476(16)
C91 H91A 0.9900
C91 H91B 0.9900
C91 C92 1.51(2)
C92 H92A 0.9900
C92 H92B 0.9900
C95 H95A 0.9800
C95 H95B 0.9800
C95 H95C 0.9800
O68 C69 1.220(13)
N73 C69 1.328(14)
N73 C74 1.448(15)
N73 C72 1.466(15)
C70 H70A 0.9900
C70 H70B 0.9900
C70 C71 1.50(2)
C70 C69 1.512(15)
C71 H71A 0.9900
C71 H71B 0.9900
C71 C72 1.49(2)
C74 H74A 0.9800
C74 H74B 0.9800
C74 H74C 0.9800
C72 H72A 0.9900
C72 H72B 0.9900
O96 C97 1.252(14)
N101 C102 1.462(15)
N101 C97 1.312(16)
N101 C100 1.476(15)
C102 H10A 0.9800
C102 H10B 0.9800
C102 H10C 0.9800
C97 C98 1.465(16)
C100 H10D 0.9900
C100 H10E 0.9900
C100 C99 1.532(13)
C98 H98A 0.9900
C98 H98B 0.9900
C98 C99 1.563(16)
C99 H99A 0.9900
C99 H99B 0.9900

loop_
_geom_torsion_atom_site_label_1
_geom_torsion_atom_site_label_2
_geom_torsion_atom_site_label_3
_geom_torsion_atom_site_label_4
_geom_torsion
Cr1 N4 C19 C20 -176.3(7)
Cr1 N4 C23 C24 -2.8(9)
Cr1 N4 C23 C22 173.0(7)
Cr1 N5 C24 C12 173.0(6)
Cr1 N5 C24 C23 -8.7(10)
Cr1 N5 C25 C26 -16.4(9)
Cr1 N5 C25 C13 166.5(6)
Cr1 N6 C26 C27 167.8(7)
Cr1 N6 C26 C25 -6.6(9)
Cr1 N6 C30 C29 -168.2(7)
Cr2 N2 C12 C24 167.9(6)
Cr2 N2 C12 C11 -13.8(10)
Cr2 N2 C13 C14 -10.3(10)
Cr2 N2 C13 C25 171.7(6)
Cr2 N1 C7 C8 -170.0(7)
Cr2 N1 C11 C10 168.2(7)
Cr2 N1 C11 C12 -7.1(9)
Cr2 N3 C18 C17 -169.4(7)
Cr2 N3 C14 C15 166.5(7)
Cr2 N3 C14 C13 -7.0(10)
N2 C12 C11 N1 13.4(11)
N2 C12 C11 C10 -161.6(9)
N1 C7 C8 C9 1.5(16)
N3 C18 C17 C16 3.3(16)
N3 C14 C13 N2 11.2(11)
N3 C14 C13 C25 -171.1(8)
N4 C19 C20 C21 2.0(15)
N5 C24 C12 N2 20.2(12)
N5 C24 C12 C11 -157.7(8)
N5 C24 C23 N4 7.3(10)
N5 C24 C23 C22 -168.4(9)
N5 C25 C13 N2 20.2(12)
N5 C25 C13 C14 -157.4(8)
N6 C26 C27 C28 2.8(14)
N6 C26 C25 N5 15.0(11)
N6 C26 C25 C13 -168.4(9)
N6 C30 C29 C28 0.3(15)
C24 N5 C25 C26 165.9(8)
C24 N5 C25 C13 -11.3(13)
C24 C12 C11 N1 -168.6(9)
C24 C12 C11 C10 16.3(15)
C7 N1 C11 C10 -2.8(13)
C7 N1 C11 C12 -178.1(8)
C7 C8 C9 C10 -0.4(16)
C18 N3 C14 C15 -5.3(13)
C18 N3 C14 C13 -178.8(8)
C12 N2 C13 C14 168.8(8)
C12 N2 C13 C25 -9.2(13)
C12 C24 C23 N4 -174.7(8)
C12 C24 C23 C22 9.7(15)
C15 C14 C13 N2 -161.9(8)
C15 C14 C13 C25 15.7(15)
C15 C16 C17 C18 -3.8(17)
C19 N4 C23 C24 179.4(8)
C19 N4 C23 C22 -4.7(13)
C22 C21 C20 C19 -1.9(16)
C14 N3 C18 C17 1.3(14)
C14 C15 C16 C17 0.0(17)
C11 N1 C7 C8 0.1(14)
C11 C10 C9 C8 -2.2(16)
C26 N6 C30 C29 1.0(14)
C26 C25 C13 N2 -156.4(8)
C26 C25 C13 C14 26.0(15)
C30 N6 C26 C27 -2.6(13)
C30 N6 C26 C25 -177.0(8)
C23 N4 C19 C20 1.3(14)
C23 C24 C12 N2 -157.7(8)
C23 C24 C12 C11 24.3(15)
C23 C22 C21 C20 -1.4(15)
C27 C28 C29 C30 -0.2(16)
C27 C26 C25 N5 -159.1(8)
C27 C26 C25 C13 17.5(15)
C25 N5 C24 C12 -9.3(13)
C25 N5 C24 C23 169.0(8)
C25 C26 C27 C28 176.6(9)
C16 C15 C14 N3 4.6(15)
C16 C15 C14 C13 177.5(9)
C9 C10 C11 N1 3.8(14)
C9 C10 C11 C12 178.5(9)
C29 C28 C27 C26 -1.4(16)
C13 N2 C12 C24 -11.3(13)
C13 N2 C12 C11 167.0(8)
C21 C22 C23 N4 4.8(14)
C21 C22 C23 C24 -179.9(9)
Cr4 N36 C60 C59 -166.1(7)
Cr4 N36 C56 C57 162.9(7)
Cr4 N36 C56 C55 -9.8(9)
Cr4 N35 C54 C42 172.8(6)
Cr4 N35 C54 C53 -9.4(9)
Cr4 N35 C55 C56 -15.6(10)
Cr4 N35 C55 C43 167.5(6)
Cr4 N34 C49 C50 -166.0(7)
Cr4 N34 C53 C52 163.1(7)
Cr4 N34 C53 C54 -10.3(9)
Cr3 N33 C44 C43 -2.0(9)
Cr3 N33 C44 C45 174.5(7)
Cr3 N33 C48 C47 -176.6(7)
Cr3 N31 C41 C42 -2.3(9)
Cr3 N31 C41 C40 171.3(7)
Cr3 N31 C37 C38 -173.2(8)
Cr3 N32 C43 C44 -10.2(10)
Cr3 N32 C43 C55 172.8(6)
Cr3 N32 C42 C54 167.7(6)
Cr3 N32 C42 C41 -14.6(9)
N36 C56 C57 C58 6.7(15)
N36 C56 C55 N35 16.4(11)
N36 C56 C55 C43 -167.2(9)
N35 C54 C42 N32 19.8(11)
N35 C54 C42 C41 -157.4(8)
N35 C54 C53 N34 12.7(11)
N35 C54 C53 C52 -160.4(9)
N33 C44 C45 C46 2.6(14)
N31 C41 C42 N32 10.8(11)
N31 C41 C42 C54 -171.9(8)
N31 C41 C40 C39 3.3(15)
N32 C43 C44 N33 7.7(11)
N32 C43 C44 C45 -168.7(9)
N32 C43 C55 N35 18.7(12)
N32 C43 C55 C56 -157.6(9)
C60 N36 C56 C57 -6.7(13)
C60 N36 C56 C55 -179.4(8)
C60 C59 C58 C57 -1.7(15)
C54 N35 C55 C56 167.4(7)
C54 N35 C55 C43 -9.5(13)
C56 N36 C60 C59 2.3(14)
C56 C57 C58 C59 -2.4(15)
C38 C39 C40 C41 -1.6(16)
C46 C47 C48 N33 2.0(16)
C41 N31 C37 C38 -0.3(14)
C47 C46 C45 C44 0.5(15)
C57 C56 C55 N35 -156.2(9)
C57 C56 C55 C43 20.2(15)
C43 N32 C42 C54 -10.8(13)
C43 N32 C42 C41 166.9(8)
C43 C44 C45 C46 178.7(9)
C44 N33 C48 C47 1.0(14)
C44 C43 C55 N35 -157.8(8)
C44 C43 C55 C56 26.0(16)
C37 N31 C41 C42 -175.9(8)
C37 N31 C41 C40 -2.3(13)
C37 C38 C39 C40 -0.8(17)
C51 C52 C53 N34 5.6(14)
C51 C52 C53 C54 178.3(9)
C51 C50 C49 N34 2.4(16)
C49 N34 C53 C52 -6.5(13)
C49 N34 C53 C54 -179.9(8)
C49 C50 C51 C52 -3.2(16)
C55 N35 C54 C42 -10.2(13)
C55 N35 C54 C53 167.6(8)
C55 C56 C57 C58 178.7(9)
C55 C43 C44 N33 -175.8(9)
C55 C43 C44 C45 7.9(15)
C45 C46 C47 C48 -2.7(16)
C39 C38 C37 N31 1.8(16)
C48 N33 C44 C43 -179.8(8)
C48 N33 C44 C45 -3.3(13)
C42 N32 C43 C44 168.3(8)
C42 N32 C43 C55 -8.7(13)
C42 C54 C53 N34 -169.9(8)
C42 C54 C53 C52 17.0(15)
C42 C41 C40 C39 176.0(9)
C40 C41 C42 N32 -162.5(9)
C40 C41 C42 C54 14.8(15)
C58 C59 C60 N36 1.8(15)
C53 N34 C49 C50 2.4(14)
C53 C52 C51 C50 -0.7(16)
C53 C54 C42 N32 -157.5(8)
C53 C54 C42 C41 25.2(15)
O82 C83 C84 C85 -168.6(15)
N87 C83 C84 C85 12.5(17)
C86 N87 C83 O82 -179.0(14)
C86 N87 C83 C84 -0.1(17)
C86 C85 C84 C83 -19.5(18)
C83 N87 C86 C85 -12.7(18)
C88 N87 C86 C85 173.1(14)
C88 N87 C83 O82 -5(2)
C88 N87 C83 C84 174.0(13)
C84 C85 C86 N87 19.5(19)
O61 C62 C63 C64 -167.7(14)
N66 C62 C63 C64 14.5(15)
N66 C65 C64 C63 21.6(17)
C67 N66 C62 O61 -5(2)
C67 N66 C62 C63 172.5(12)
C67 N66 C65 C64 173.0(13)
C62 N66 C65 C64 -13.5(17)
C65 N66 C62 O61 -178.6(13)
C65 N66 C62 C63 -0.8(15)
C65 C64 C63 C62 -21.9(16)
O75 C76 C77 C78 -175.2(12)
N80 C76 C77 C78 8.0(17)
C76 N80 C79 C78 -12.7(16)
C81 N80 C76 O75 -5(2)
C81 N80 C76 C77 172.0(14)
C81 N80 C79 C78 177.8(14)
C79 N80 C76 O75 -173.9(11)
C79 N80 C76 C77 3.2(17)
C79 C78 C77 C76 -15.8(17)
C77 C78 C79 N80 16.6(16)
O89 C90 C91 C92 168.2(15)
N94 C93 C92 C91 -21.1(17)
N94 C90 C91 C92 -8.8(17)
C93 N94 C90 O89 177.7(14)
C93 N94 C90 C91 -5.2(17)
C90 N94 C93 C92 16.9(17)
C90 C91 C92 C93 18.8(17)
C95 N94 C93 C92 -173.2(13)
C95 N94 C90 O89 9(2)
C95 N94 C90 C91 -174.3(13)
C70 C71 C72 N73 -19.7(17)
C71 C70 C69 O68 171.8(15)
C71 C70 C69 N73 -7.1(17)
C69 N73 C72 C71 16.3(17)
C69 C70 C71 C72 16.7(17)
C74 N73 C69 O68 6(2)
C74 N73 C69 C70 -175.0(12)
C74 N73 C72 C71 -174.1(12)
C72 N73 C69 O68 175.3(14)
C72 N73 C69 C70 -5.8(17)
O96 C97 C98 C99 171.3(11)
N101 C97 C98 C99 -14.8(13)
N101 C100 C99 C98 -24.8(11)
C102 N101 C97 O96 3.7(19)
C102 N101 C97 C98 -170.4(12)
C102 N101 C100 C99 -174.3(13)
C97 N101 C100 C99 17.0(13)
C97 C98 C99 C100 24.3(11)
C100 N101 C97 O96 172.8(11)
C100 N101 C97 C98 -1.3(15)

loop_
_twin_individual_id
_twin_individual_mass_fraction_refined
1 0.546(9)
2 0.450(5)
3 0.003(5)
4 0.001(5)
